data_2239565
loop_
_publ_author_name
'Mague, Joel T.'
'Mohamed, Shaaban K.'
'Akkurt, Mehmet'
'Hassan, Alaa A.'
'Albayati, Mustafa R.'

_publ_section_title
;
 (2<i>E</i>)-4-(4-Bromophenyl)-2-{2-[(1<i>E</i>)-cyclopentylidene]hydrazin-1-ylidene}-3-phenyl-2,3-dihydro-1,3-thiazole
;
_journal_coeditor_code QM2107
_journal_issue 6
_journal_name_full 'Acta Crystallographica Section E'
_journal_page_first o669
_journal_paper_doi 10.1107/S1600536814010897
_journal_volume 70
_journal_year 2014
_chemical_formula_iupac 'C20 H18 Br N3 S'
_chemical_formula_moiety 'C20 H18 Br N3 S'
_chemical_formula_sum 'C20 H18 Br N3 S'
_chemical_formula_weight 412.34
_chemical_name_systematic
(2<i>E</i>)-4-(4-Bromophenyl)-2-{2-[(1<i>E</i>)-cyclopentylidene]hydrazin-1-ylidene}-3-phenyl-2,3-dihydro-1,3-thiazole
_space_group_crystal_system monoclinic
_space_group_IT_number 14
_space_group_name_Hall '-P 2ybc'
_space_group_name_H-M_alt 'P 1 21/c 1'
_symmetry_space_group_name_Hall '-P 2ybc'
_symmetry_space_group_name_H-M 'P 1 21/c 1'
_atom_sites_solution_hydrogens geom
_atom_sites_solution_primary direct
_atom_sites_solution_secondary difmap
_audit_creation_method SHELXL-2014
_cell_angle_alpha 90
_cell_angle_beta 96.8480(11)
_cell_angle_gamma 90
_cell_formula_units_Z 4
_cell_length_a 12.5079(3)
_cell_length_b 5.57280(10)
_cell_length_c 25.3761(6)
_cell_measurement_reflns_used 8908
_cell_measurement_temperature 100(2)
_cell_measurement_theta_max 72.3133
_cell_measurement_theta_min 3.5085
_cell_volume 1756.20(7)
_computing_cell_refinement '<i>SAINT</i> (Bruker, 2013)'
_computing_data_collection '<i>APEX2</i> (Bruker, 2013)'
_computing_data_reduction '<i>SAINT</i>  (Bruker, 2013)'
_computing_molecular_graphics '<i>DIAMOND</i> (Brandenburg & Putz, 2012)'
_computing_publication_material '<i>SHELXTL</i> (Sheldrick, 2008)'
_computing_structure_refinement '<i>SHELXL2014</i> (Sheldrick, 2008)'
_computing_structure_solution '<i>SHELXT</i> (Sheldrick, 2008)'
_diffrn_ambient_temperature 100(2)
_diffrn_detector_area_resol_mean 10.4167
_diffrn_measured_fraction_theta_full 0.989
_diffrn_measured_fraction_theta_max 0.985
_diffrn_measurement_device_type 'Bruker D8 VENTURE PHOTON 100 CMOS'
_diffrn_measurement_method '\w scans'
_diffrn_radiation_monochromator mirror
_diffrn_radiation_type CuK\a
_diffrn_radiation_wavelength 1.54178
_diffrn_reflns_av_R_equivalents 0.0325
_diffrn_reflns_limit_h_max 15
_diffrn_reflns_limit_h_min -14
_diffrn_reflns_limit_k_max 6
_diffrn_reflns_limit_k_min -6
_diffrn_reflns_limit_l_max 29
_diffrn_reflns_limit_l_min -31
_diffrn_reflns_number 12815
_diffrn_reflns_theta_full 70.500
_diffrn_reflns_theta_max 72.307
_diffrn_reflns_theta_min 3.508
_exptl_absorpt_coefficient_mu 4.350
_exptl_absorpt_correction_T_max 0.92
_exptl_absorpt_correction_T_min 0.80
_exptl_absorpt_correction_type multi-scan
_exptl_absorpt_process_details '(<i>SADABS</i>; Bruker, 2013)'
_exptl_crystal_colour yellow
_exptl_crystal_density_diffrn 1.560
_exptl_crystal_density_method 'not measured'
_exptl_crystal_description plate
_exptl_crystal_F_000 840
_exptl_crystal_size_max 0.095
_exptl_crystal_size_mid 0.084
_exptl_crystal_size_min 0.020
_refine_diff_density_max 0.893
_refine_diff_density_min -0.258
_refine_ls_extinction_method none
_refine_ls_goodness_of_fit_ref 1.064
_refine_ls_hydrogen_treatment constr
_refine_ls_matrix_type full
_refine_ls_number_parameters 230
_refine_ls_number_reflns 3409
_refine_ls_number_restraints 1
_refine_ls_restrained_S_all 1.072
_refine_ls_R_factor_all 0.0371
_refine_ls_R_factor_gt 0.0298
_refine_ls_shift/su_max 0.004
_refine_ls_shift/su_mean 0.000
_refine_ls_structure_factor_coef Fsqd
_refine_ls_weighting_details 'w=1/[\s^2^(Fo^2^)+(0.0367P)^2^+0.9420P] where P=(Fo^2^+2Fc^2^)/3'
_refine_ls_weighting_scheme calc
_refine_ls_wR_factor_gt 0.0679
_refine_ls_wR_factor_ref 0.0715
_reflns_number_gt 2960
_reflns_number_total 3409
_reflns_threshold_expression 'I > 2\s(I)'
_cod_data_source_file qm2107sup1.cf
_cod_data_source_block I
_cod_database_code 2239565
_cod_database_fobs_code 2239565
_shelx_space_group_comment
;
The symmetry employed for this shelxl refinement is uniquely defined
by the following loop, which should always be used as a source of
symmetry information in preference to the above space-group names.
They are only intended as comments.
;
_shelx_estimated_absorpt_t_min 0.683
_shelx_estimated_absorpt_t_max 0.918
_shelxl_version_number 2.014

loop_
_space_group_symop_operation_xyz
'x, y, z'
'-x, y+1/2, -z+1/2'
'-x, -y, -z'
'x, -y-1/2, z-1/2'

loop_
_atom_site_type_symbol
_atom_site_label
_atom_site_fract_x
_atom_site_fract_y
_atom_site_fract_z
_atom_site_U_iso_or_equiv
_atom_site_adp_type
_atom_site_calc_flag
_atom_site_occupancy
_atom_site_disorder_assembly
_atom_site_disorder_group
Br Br1 0.85490(2) -0.31880(7) 0.43991(2) 0.02218(11) Uani d 0.9820(10) A 1
Br Br1A 0.8563(12) -0.201(4) 0.4313(4) 0.02218(11) Uani d 0.0182(11) A 2
S S1 0.94129(4) 0.58669(10) 0.71625(2) 0.01954(13) Uani d 1 . .
N N1 0.77696(15) 0.4902(3) 0.64754(7) 0.0186(4) Uani d 1 . .
N N2 0.74281(16) 0.7923(4) 0.70865(8) 0.0219(4) Uani d 1 . .
N N3 0.80239(15) 0.9247(4) 0.75009(7) 0.0219(4) Uani d 1 . .
C C1 0.85169(18) -0.1224(4) 0.50103(9) 0.0188(4) Uani d 1 . .
C C2 0.91130(18) -0.1876(4) 0.54836(9) 0.0206(5) Uani d 1 . .
H H2 0.9528 -0.3308 0.5507 0.025 Uiso calc 1 . .
C C3 0.90938(18) -0.0397(4) 0.59242(9) 0.0192(4) Uani d 1 . .
H H3 0.9493 -0.0842 0.6252 0.023 Uiso calc 1 . .
C C4 0.84970(17) 0.1732(4) 0.58934(8) 0.0173(4) Uani d 1 . .
C C5 0.79033(19) 0.2330(4) 0.54094(9) 0.0197(5) Uani d 1 . .
H H5 0.7492 0.3767 0.5382 0.024 Uiso calc 1 . .
C C6 0.79050(19) 0.0856(4) 0.49681(9) 0.0209(5) Uani d 1 . .
H H6 0.7492 0.1267 0.4642 0.025 Uiso calc 1 . .
C C7 0.86033(18) 0.3344(4) 0.63585(9) 0.0180(4) Uani d 1 . .
C C8 0.95119(19) 0.3650(4) 0.66889(9) 0.0194(5) Uani d 1 . .
H H8 1.0148 0.2744 0.6666 0.023 Uiso calc 1 . .
C C9 0.80684(18) 0.6404(4) 0.69039(8) 0.0183(4) Uani d 1 . .
C C10 0.66773(18) 0.4827(4) 0.62245(8) 0.0187(4) Uani d 1 . .
C C11 0.6062(2) 0.2806(4) 0.62887(9) 0.0225(5) Uani d 1 . .
H H11 0.6344 0.1517 0.6508 0.027 Uiso calc 1 . .
C C12 0.5018(2) 0.2708(4) 0.60235(10) 0.0265(5) Uani d 1 . .
H H12 0.4580 0.1343 0.6065 0.032 Uiso calc 1 . .
C C13 0.46162(19) 0.4581(5) 0.57017(10) 0.0278(5) Uani d 1 . .
H H13 0.3908 0.4490 0.5520 0.033 Uiso calc 1 . .
C C14 0.5245(2) 0.6597(4) 0.56423(9) 0.0254(5) Uani d 1 . .
H H14 0.4968 0.7879 0.5420 0.030 Uiso calc 1 . .
C C15 0.62813(19) 0.6735(4) 0.59085(9) 0.0219(5) Uani d 1 . .
H H15 0.6712 0.8117 0.5874 0.026 Uiso calc 1 . .
C C16 0.74531(18) 1.0603(4) 0.77618(9) 0.0202(5) Uani d 1 . .
C C17 0.79575(19) 1.2288(4) 0.81892(9) 0.0211(5) Uani d 1 . .
H H17A 0.8308 1.3662 0.8032 0.025 Uiso calc 1 . .
H H17B 0.8499 1.1441 0.8439 0.025 Uiso calc 1 . .
C C18 0.70068(19) 1.3126(5) 0.84697(10) 0.0270(5) Uani d 1 . .
H H18A 0.7132 1.4763 0.8616 0.032 Uiso calc 1 . .
H H18B 0.6882 1.2020 0.8762 0.032 Uiso calc 1 . .
C C19 0.6054(2) 1.3094(5) 0.80314(10) 0.0282(5) Uani d 1 . .
H H19A 0.6050 1.4549 0.7807 0.034 Uiso calc 1 . .
H H19B 0.5363 1.2994 0.8184 0.034 Uiso calc 1 . .
C C20 0.62414(19) 1.0838(5) 0.77104(9) 0.0248(5) Uani d 1 . .
H H20A 0.5911 0.9414 0.7859 0.030 Uiso calc 1 . .
H H20B 0.5938 1.1032 0.7334 0.030 Uiso calc 1 . .

loop_
_atom_site_aniso_label
_atom_site_aniso_U_11
_atom_site_aniso_U_22
_atom_site_aniso_U_33
_atom_site_aniso_U_12
_atom_site_aniso_U_13
_atom_site_aniso_U_23
Br1 0.02681(14) 0.0192(2) 0.02079(13) 0.00088(11) 0.00395(9) -0.00472(11)
Br1A 0.02681(14) 0.0192(2) 0.02079(13) 0.00088(11) 0.00395(9) -0.00472(11)
S1 0.0204(3) 0.0212(3) 0.0163(3) 0.0003(2) -0.0011(2) -0.00170(19)
N1 0.0182(9) 0.0184(9) 0.0186(9) 0.0008(7) 0.0001(7) -0.0038(7)
N2 0.0215(10) 0.0251(10) 0.0185(9) 0.0000(8) -0.0002(8) -0.0061(8)
N3 0.0217(10) 0.0249(10) 0.0182(9) -0.0002(8) -0.0008(8) -0.0037(8)
C1 0.0206(11) 0.0158(10) 0.0205(11) -0.0037(9) 0.0044(9) -0.0035(8)
C2 0.0203(11) 0.0176(10) 0.0240(11) 0.0003(9) 0.0029(9) 0.0018(9)
C3 0.0193(11) 0.0187(10) 0.0195(11) 0.0000(9) 0.0015(9) 0.0034(8)
C4 0.0168(10) 0.0182(10) 0.0167(10) -0.0021(9) 0.0017(8) 0.0008(8)
C5 0.0225(11) 0.0167(10) 0.0198(11) 0.0035(9) 0.0017(9) 0.0004(8)
C6 0.0237(12) 0.0210(11) 0.0172(11) 0.0020(9) -0.0005(9) 0.0007(8)
C7 0.0207(11) 0.0160(10) 0.0173(10) 0.0006(9) 0.0027(8) 0.0021(8)
C8 0.0221(11) 0.0181(10) 0.0179(11) 0.0011(9) 0.0020(9) -0.0007(8)
C9 0.0201(11) 0.0183(10) 0.0157(10) -0.0020(9) -0.0012(9) 0.0006(8)
C10 0.0197(11) 0.0194(11) 0.0171(10) -0.0006(9) 0.0028(9) -0.0041(8)
C11 0.0264(12) 0.0206(11) 0.0212(11) -0.0027(10) 0.0059(9) -0.0005(9)
C12 0.0235(12) 0.0260(12) 0.0313(13) -0.0069(10) 0.0089(10) -0.0064(10)
C13 0.0181(11) 0.0361(14) 0.0286(13) 0.0007(11) 0.0001(10) -0.0095(10)
C14 0.0250(12) 0.0270(12) 0.0228(11) 0.0070(10) -0.0022(10) -0.0020(9)
C15 0.0226(12) 0.0196(11) 0.0236(11) -0.0012(9) 0.0028(9) -0.0022(9)
C16 0.0217(11) 0.0207(11) 0.0176(11) -0.0015(9) 0.0002(9) -0.0004(8)
C17 0.0220(11) 0.0236(11) 0.0174(11) -0.0024(9) 0.0015(9) -0.0029(8)
C18 0.0245(12) 0.0329(13) 0.0233(12) 0.0004(11) 0.0024(10) -0.0082(10)
C19 0.0240(12) 0.0339(13) 0.0264(12) 0.0056(11) 0.0017(10) -0.0062(10)
C20 0.0221(12) 0.0299(13) 0.0222(11) -0.0009(10) 0.0014(9) -0.0056(9)

loop_
_atom_type_symbol
_atom_type_description
_atom_type_scat_dispersion_real
_atom_type_scat_dispersion_imag
_atom_type_scat_source
C C 0.0181 0.0091 'International Tables Vol C Tables 4.2.6.8 and 6.1.1.4'
H H 0.0000 0.0000 'International Tables Vol C Tables 4.2.6.8 and 6.1.1.4'
N N 0.0311 0.0180 'International Tables Vol C Tables 4.2.6.8 and 6.1.1.4'
S S 0.3331 0.5567 'International Tables Vol C Tables 4.2.6.8 and 6.1.1.4'
Br Br -0.6763 1.2805 'International Tables Vol C Tables 4.2.6.8 and 6.1.1.4'

loop_
_geom_angle_atom_site_label_1
_geom_angle_atom_site_label_2
_geom_angle_atom_site_label_3
_geom_angle
C8 S1 C9 90.38(11)
C9 N1 C7 113.44(18)
C9 N1 C10 121.16(18)
C7 N1 C10 125.08(18)
C9 N2 N3 108.28(19)
C16 N3 N2 114.49(19)
C2 C1 C6 121.5(2)
C2 C1 Br1A 134.4(6)
C6 C1 Br1A 102.0(7)
C2 C1 Br1 119.64(17)
C6 C1 Br1 118.90(17)
C1 C2 C3 118.9(2)
C1 C2 H2 120.6
C3 C2 H2 120.6
C2 C3 C4 121.2(2)
C2 C3 H3 119.4
C4 C3 H3 119.4
C5 C4 C3 118.4(2)
C5 C4 C7 123.0(2)
C3 C4 C7 118.35(19)
C6 C5 C4 121.0(2)
C6 C5 H5 119.5
C4 C5 H5 119.5
C1 C6 C5 119.1(2)
C1 C6 H6 120.5
C5 C6 H6 120.5
C8 C7 N1 112.5(2)
C8 C7 C4 124.5(2)
N1 C7 C4 122.84(19)
C7 C8 S1 113.45(17)
C7 C8 H8 123.3
S1 C8 H8 123.3
N2 C9 N1 123.8(2)
N2 C9 S1 125.86(17)
N1 C9 S1 110.27(16)
C11 C10 C15 121.8(2)
C11 C10 N1 118.9(2)
C15 C10 N1 119.3(2)
C10 C11 C12 118.4(2)
C10 C11 H11 120.8
C12 C11 H11 120.8
C13 C12 C11 120.5(2)
C13 C12 H12 119.7
C11 C12 H12 119.7
C12 C13 C14 120.2(2)
C12 C13 H13 119.9
C14 C13 H13 119.9
C15 C14 C13 119.9(2)
C15 C14 H14 120.0
C13 C14 H14 120.0
C10 C15 C14 119.1(2)
C10 C15 H15 120.4
C14 C15 H15 120.4
N3 C16 C20 128.6(2)
N3 C16 C17 121.8(2)
C20 C16 C17 109.62(19)
C16 C17 C18 104.01(19)
C16 C17 H17A 111.0
C18 C17 H17A 111.0
C16 C17 H17B 111.0
C18 C17 H17B 111.0
H17A C17 H17B 109.0
C17 C18 C19 103.86(19)
C17 C18 H18A 111.0
C19 C18 H18A 111.0
C17 C18 H18B 111.0
C19 C18 H18B 111.0
H18A C18 H18B 109.0
C18 C19 C20 103.9(2)
C18 C19 H19A 111.0
C20 C19 H19A 111.0
C18 C19 H19B 111.0
C20 C19 H19B 111.0
H19A C19 H19B 109.0
C16 C20 C19 103.95(19)
C16 C20 H20A 111.0
C19 C20 H20A 111.0
C16 C20 H20B 111.0
C19 C20 H20B 111.0
H20A C20 H20B 109.0

loop_
_geom_bond_atom_site_label_1
_geom_bond_atom_site_label_2
_geom_bond_distance
Br1 C1 1.903(2)
Br1A C1 1.830(8)
S1 C8 1.738(2)
S1 C9 1.756(2)
N1 C9 1.388(3)
N1 C7 1.415(3)
N1 C10 1.437(3)
N2 C9 1.289(3)
N2 N3 1.421(3)
N3 C16 1.277(3)
C1 C2 1.385(3)
C1 C6 1.386(3)
C2 C3 1.391(3)
C2 H2 0.9500
C3 C4 1.399(3)
C3 H3 0.9500
C4 C5 1.398(3)
C4 C7 1.476(3)
C5 C6 1.389(3)
C5 H5 0.9500
C6 H6 0.9500
C7 C8 1.340(3)
C8 H8 0.9500
C10 C11 1.384(3)
C10 C15 1.387(3)
C11 C12 1.397(4)
C11 H11 0.9500
C12 C13 1.382(4)
C12 H12 0.9500
C13 C14 1.390(4)
C13 H13 0.9500
C14 C15 1.390(3)
C14 H14 0.9500
C15 H15 0.9500
C16 C20 1.511(3)
C16 C17 1.514(3)
C17 C18 1.530(3)
C17 H17A 0.9900
C17 H17B 0.9900
C18 C19 1.530(3)
C18 H18A 0.9900
C18 H18B 0.9900
C19 C20 1.531(3)
C19 H19A 0.9900
C19 H19B 0.9900
C20 H20A 0.9900
C20 H20B 0.9900

loop_
_geom_hbond_atom_site_label_D
_geom_hbond_atom_site_label_H
_geom_hbond_atom_site_label_A
_geom_hbond_site_symmetry_A
_geom_hbond_distance_DH
_geom_hbond_distance_HA
_geom_hbond_distance_DA
_geom_hbond_angle_DHA
C17 H17B Br1 4_566 0.99 3.03 3.828(2) 138

loop_
_geom_torsion_atom_site_label_1
_geom_torsion_atom_site_label_2
_geom_torsion_atom_site_label_3
_geom_torsion_atom_site_label_4
_geom_torsion
C9 N2 N3 C16 -171.4(2)
C6 C1 C2 C3 -0.1(3)
Br1A C1 C2 C3 159.7(10)
Br1 C1 C2 C3 178.96(16)
C1 C2 C3 C4 -0.8(3)
C2 C3 C4 C5 1.0(3)
C2 C3 C4 C7 -173.6(2)
C3 C4 C5 C6 -0.2(3)
C7 C4 C5 C6 174.1(2)
C2 C1 C6 C5 0.9(3)
Br1A C1 C6 C5 -164.5(6)
Br1 C1 C6 C5 -178.20(17)
C4 C5 C6 C1 -0.7(3)
C9 N1 C7 C8 0.0(3)
C10 N1 C7 C8 -173.5(2)
C9 N1 C7 C4 -174.9(2)
C10 N1 C7 C4 11.6(3)
C5 C4 C7 C8 -140.5(2)
C3 C4 C7 C8 33.8(3)
C5 C4 C7 N1 33.8(3)
C3 C4 C7 N1 -151.9(2)
N1 C7 C8 S1 -0.3(2)
C4 C7 C8 S1 174.50(17)
C9 S1 C8 C7 0.35(18)
N3 N2 C9 N1 -176.3(2)
N3 N2 C9 S1 5.4(3)
C7 N1 C9 N2 -178.3(2)
C10 N1 C9 N2 -4.5(3)
C7 N1 C9 S1 0.2(2)
C10 N1 C9 S1 174.06(16)
C8 S1 C9 N2 178.2(2)
C8 S1 C9 N1 -0.31(17)
C9 N1 C10 C11 -109.5(2)
C7 N1 C10 C11 63.6(3)
C9 N1 C10 C15 73.0(3)
C7 N1 C10 C15 -113.9(2)
C15 C10 C11 C12 0.3(3)
N1 C10 C11 C12 -177.2(2)
C10 C11 C12 C13 0.6(3)
C11 C12 C13 C14 -0.6(4)
C12 C13 C14 C15 -0.2(4)
C11 C10 C15 C14 -1.1(3)
N1 C10 C15 C14 176.4(2)
C13 C14 C15 C10 1.0(3)
N2 N3 C16 C20 4.6(3)
N2 N3 C16 C17 -175.20(19)
N3 C16 C17 C18 -168.4(2)
C20 C16 C17 C18 11.8(3)
C16 C17 C18 C19 -31.0(2)
C17 C18 C19 C20 38.9(3)
N3 C16 C20 C19 -167.8(2)
C17 C16 C20 C19 12.1(3)
C18 C19 C20 C16 -31.2(2)
